data_4333361
loop_
_publ_author_name
'Przychodze\'n, Pawe\/l'
'Pe\/lka, Robert'
'Lewi\'nski, Krzysztof'
'Supel, Justyna'
'Rams, Micha\/l'
'Tomala, Krzysztof'
'Sieklucka, Barbara'

_publ_section_title
;
 Tuning of Magnetic Properties of Polynuclear
 Lanthanide(III)&#x2212;Octacyanotungstate(V) Systems:&#x00A0;
 Determination of Ligand-Field Parameters and Exchange Interaction
;
_journal_issue 21
_journal_name_full 'Inorganic Chemistry'
_journal_page_first 8924
_journal_page_last 8938
_journal_paper_doi 10.1021/ic700795q
_journal_volume 46
_journal_year 2007
_chemical_formula_moiety '(C35 H39 N15 O4 Pr W), 6(H2 O), (C3 H6 O)'
_chemical_formula_sum 'C37 H57 N15 O11 Pr W'
_chemical_formula_weight 1212.74
_chemical_name_systematic
; 
 ? 
;
_space_group_IT_number 14
_symmetry_cell_setting monoclinic
_symmetry_space_group_name_Hall '-P 2yn'
_symmetry_space_group_name_H-M 'P 1 21/n 1'
_atom_sites_solution_hydrogens geom
_atom_sites_solution_primary direct
_atom_sites_solution_secondary difmap
_audit_creation_method SHELXL-97
_cell_angle_alpha 90.00
_cell_angle_beta 90.2880(6)
_cell_angle_gamma 90.00
_cell_formula_units_Z 4
_cell_length_a 14.3840(2)
_cell_length_b 23.4370(2)
_cell_length_c 14.7350(2)
_cell_measurement_temperature 100(1)
_cell_volume 4967.37(11)
_computing_cell_refinement 'DENZO-SMN (Otwinowski & Minor, 1997)'
_computing_data_collection 'COLLECT (Nonius BV, 1997-2000)'
_computing_data_reduction 'DENZO-SMN (Otwinowski & Minor, 1997)'
_computing_structure_refinement 'SHELXL-97 (Sheldrick, 1997)'
_computing_structure_solution 'SIR92 (Altomare et al., 1994)'
_diffrn_ambient_temperature 100(1)
_diffrn_measured_fraction_theta_full 0.954
_diffrn_measured_fraction_theta_max 0.954
_diffrn_measurement_device_type 'Nonius KappaCCD'
_diffrn_measurement_method '\f and \w scans with the \k offsets'
_diffrn_radiation_monochromator graphite
_diffrn_radiation_source 'fine-focus sealed tube'
_diffrn_radiation_type MoK\a
_diffrn_radiation_wavelength 0.71070
_diffrn_reflns_av_R_equivalents 0.0231
_diffrn_reflns_av_sigmaI/netI 0.0415
_diffrn_reflns_limit_h_max 18
_diffrn_reflns_limit_h_min 0
_diffrn_reflns_limit_k_max 30
_diffrn_reflns_limit_k_min -29
_diffrn_reflns_limit_l_max 19
_diffrn_reflns_limit_l_min -19
_diffrn_reflns_number 18279
_diffrn_reflns_theta_full 27.47
_diffrn_reflns_theta_max 27.47
_diffrn_reflns_theta_min 2.16
_exptl_absorpt_coefficient_mu 3.351
_exptl_absorpt_correction_T_max 0.5538
_exptl_absorpt_correction_T_min 0.4880
_exptl_absorpt_correction_type multi-scan
_exptl_absorpt_process_details 'DENZO-SMN; Otwinowski & Minor, 1997'
_exptl_crystal_colour yellow
_exptl_crystal_density_diffrn 1.622
_exptl_crystal_density_method 'not measured'
_exptl_crystal_description prism
_exptl_crystal_F_000 2420
_exptl_crystal_size_max 0.25
_exptl_crystal_size_mid 0.20
_exptl_crystal_size_min 0.20
_refine_diff_density_max 1.017
_refine_diff_density_min -1.071
_refine_diff_density_rms 0.121
_refine_ls_extinction_coef 0.00103(6)
_refine_ls_extinction_expression Fc^*^=kFc[1+0.001xFc^2^\l^3^/sin(2\q)]^-1/4^
_refine_ls_extinction_method SHELXL
_refine_ls_goodness_of_fit_ref 1.158
_refine_ls_hydrogen_treatment mixed
_refine_ls_matrix_type full
_refine_ls_number_parameters 628
_refine_ls_number_reflns 10865
_refine_ls_number_restraints 21
_refine_ls_restrained_S_all 1.158
_refine_ls_R_factor_all 0.0398
_refine_ls_R_factor_gt 0.0340
_refine_ls_shift/su_max 0.002
_refine_ls_shift/su_mean 0.000
_refine_ls_structure_factor_coef Fsqd
_refine_ls_weighting_details 'calc w=1/[\s^2^(Fo^2^)+(0.0000P)^2^+21.9355P] where P=(Fo^2^+2Fc^2^)/3'
_refine_ls_weighting_scheme calc
_refine_ls_wR_factor_gt 0.0789
_refine_ls_wR_factor_ref 0.0815
_reflns_number_gt 9846
_reflns_number_total 10865
_reflns_threshold_expression >2sigma(I)
_cod_data_source_file ic700795qsup1.cif
_cod_data_source_block pp27
_cod_depositor_comments
;
The following automatic conversions were performed:
'_atom_site_symetry_multiplicity' tag replaced with
'_atom_site_symmetry_multiplicity'.

Automatic conversion script
Id: cif_correct_tags 1440 2010-10-19 06:21:57Z saulius 
;
_cod_original_sg_symbol_H-M 'P 21/n'
_cod_database_code 4333361

loop_
_symmetry_equiv_pos_as_xyz
'x, y, z'
'-x+1/2, y+1/2, -z+1/2'
'-x, -y, -z'
'x-1/2, -y-1/2, z-1/2'

loop_
_atom_site_label
_atom_site_type_symbol
_atom_site_fract_x
_atom_site_fract_y
_atom_site_fract_z
_atom_site_U_iso_or_equiv
_atom_site_adp_type
_atom_site_occupancy
_atom_site_symmetry_multiplicity
_atom_site_calc_flag
_atom_site_refinement_flags
_atom_site_disorder_assembly
_atom_site_disorder_group
W W 0.410923(11) 0.769827(6) 0.334423(10) 0.01011(6) Uani 1 1 d . . .
C1 C 0.4770(3) 0.80696(17) 0.4526(3) 0.0144(8) Uani 1 1 d . . .
N1 N 0.5133(3) 0.82475(15) 0.5162(2) 0.0164(7) Uani 1 1 d . A .
C2 C 0.3025(3) 0.82010(17) 0.3984(3) 0.0153(8) Uani 1 1 d . . .
N2 N 0.2449(3) 0.84657(16) 0.4310(3) 0.0237(9) Uani 1 1 d . . .
C3 C 0.3570(3) 0.71772(17) 0.4443(3) 0.0158(8) Uani 1 1 d . . .
N3 N 0.3296(3) 0.69178(16) 0.5044(3) 0.0233(8) Uani 1 1 d . . .
C4 C 0.3716(3) 0.83730(17) 0.2409(3) 0.0173(9) Uani 1 1 d . . .
N4 N 0.3494(3) 0.87249(16) 0.1911(3) 0.0250(9) Uani 1 1 d . . .
C5 C 0.2834(3) 0.73477(18) 0.2822(3) 0.0150(8) Uani 1 1 d . . .
N5 N 0.2178(3) 0.71452(17) 0.2523(3) 0.0213(8) Uani 1 1 d . . .
C6 C 0.4375(3) 0.72806(17) 0.2062(3) 0.0149(8) Uani 1 1 d . . .
N6 N 0.4488(3) 0.70434(16) 0.1390(3) 0.0216(8) Uani 1 1 d . . .
C7 C 0.5135(3) 0.70453(18) 0.3648(3) 0.0174(8) Uani 1 1 d . . .
N7 N 0.5671(3) 0.66955(17) 0.3814(3) 0.0262(9) Uani 1 1 d . . .
C8 C 0.5411(3) 0.80725(17) 0.2893(3) 0.0150(8) Uani 1 1 d . . .
N8 N 0.6099(3) 0.82683(16) 0.2656(3) 0.0210(8) Uani 1 1 d . . .
Pr Pr 0.591744(16) 0.847068(9) 0.673221(14) 0.01047(6) Uani 1 1 d . . .
N11 N 0.5494(3) 0.83947(15) 0.8459(2) 0.0161(7) Uani 1 1 d . A .
N12 N 0.5337(3) 0.94032(14) 0.7563(2) 0.0150(7) Uani 1 1 d . A .
N13 N 0.5911(3) 0.94151(15) 0.5784(3) 0.0194(8) Uani 1 1 d . A .
C11 C 0.5661(3) 0.79106(19) 0.8918(3) 0.0195(9) Uani 1 1 d . . .
H11 H 0.5924 0.7605 0.8608 0.023 Uiso 1 1 calc R A .
C12 C 0.5463(4) 0.7843(2) 0.9832(3) 0.0279(11) Uani 1 1 d . A .
H12 H 0.5575 0.7498 1.0124 0.033 Uiso 1 1 calc R . .
C13 C 0.5094(4) 0.8300(2) 1.0295(3) 0.0335(12) Uani 1 1 d . . .
H13 H 0.4974 0.8274 1.0913 0.040 Uiso 1 1 calc R A .
C14 C 0.4904(4) 0.8799(2) 0.9830(3) 0.0285(11) Uani 1 1 d . A .
H14 H 0.4644 0.9109 1.0130 0.034 Uiso 1 1 calc R . .
C15 C 0.5104(3) 0.88340(19) 0.8912(3) 0.0172(8) Uani 1 1 d . . .
C16 C 0.4924(3) 0.93642(18) 0.8381(3) 0.0180(9) Uani 1 1 d . A .
C17 C 0.4361(4) 0.9800(2) 0.8722(3) 0.0265(11) Uani 1 1 d . . .
H17 H 0.4065 0.9759 0.9278 0.032 Uiso 1 1 calc R A .
C18 C 0.4252(4) 1.0293(2) 0.8216(4) 0.0351(13) Uani 1 1 d . A .
H18 H 0.3872 1.0585 0.8424 0.042 Uiso 1 1 calc R . .
C19 C 0.4709(4) 1.03474(19) 0.7404(4) 0.0282(11) Uani 1 1 d . . .
H19 H 0.4663 1.0683 0.7070 0.034 Uiso 1 1 calc R A .
C20 C 0.5242(3) 0.98930(17) 0.7088(3) 0.0196(9) Uani 1 1 d . A .
C21 C 0.5713(3) 0.99187(18) 0.6197(3) 0.0200(9) Uani 1 1 d . . .
C22 C 0.5953(4) 1.04348(19) 0.5789(4) 0.0295(12) Uani 1 1 d . A .
H22 H 0.5831 1.0777 0.6085 0.035 Uiso 1 1 calc R . .
C23 C 0.6369(5) 1.0439(2) 0.4953(4) 0.0346(14) Uani 1 1 d . . .
H23 H 0.6519 1.0782 0.4675 0.042 Uiso 1 1 calc R A .
C24 C 0.6563(4) 0.9927(2) 0.4529(3) 0.0311(12) Uani 1 1 d . A .
H24 H 0.6849 0.9917 0.3965 0.037 Uiso 1 1 calc R . .
C25 C 0.6315(4) 0.9426(2) 0.4974(3) 0.0239(10) Uani 1 1 d . . .
H25 H 0.6439 0.9080 0.4690 0.029 Uiso 1 1 calc R A .
O31 O 0.4208(2) 0.85352(12) 0.6856(2) 0.0173(6) Uani 1 1 d . A .
C32 C 0.3542(3) 0.82347(17) 0.6611(3) 0.0160(8) Uani 1 1 d . . .
H32 H 0.3672 0.7888 0.6332 0.019 Uiso 1 1 calc R A .
N33 N 0.2666(3) 0.83754(15) 0.6720(2) 0.0164(7) Uani 1 1 d . A .
C34 C 0.2405(4) 0.8910(2) 0.7156(4) 0.0312(11) Uani 1 1 d . . .
H34A H 0.2956 0.9119 0.7316 0.047 Uiso 1 1 calc R A .
H34B H 0.2055 0.8830 0.7694 0.047 Uiso 1 1 calc R . .
H34C H 0.2033 0.9133 0.6746 0.047 Uiso 1 1 calc R . .
C35 C 0.1911(3) 0.8002(2) 0.6424(3) 0.0234(10) Uani 1 1 d . . .
H35A H 0.2164 0.7650 0.6205 0.035 Uiso 1 1 calc R A .
H35B H 0.1565 0.8185 0.5947 0.035 Uiso 1 1 calc R . .
H35C H 0.1506 0.7927 0.6926 0.035 Uiso 1 1 calc R . .
O41 O 0.5380(3) 0.74789(13) 0.6799(2) 0.0219(7) Uani 1 1 d . A .
C42 C 0.5301(3) 0.70376(18) 0.6320(3) 0.0173(8) Uani 1 1 d . . .
H42 H 0.5283 0.7085 0.5693 0.021 Uiso 1 1 calc R A .
N43 N 0.5244(4) 0.65207(16) 0.6634(3) 0.0272(10) Uani 1 1 d . A .
C44 C 0.5236(8) 0.6411(3) 0.7603(4) 0.068(3) Uani 1 1 d . . .
H44A H 0.5864 0.6381 0.7823 0.102 Uiso 1 1 calc R A .
H44B H 0.4911 0.6062 0.7720 0.102 Uiso 1 1 calc R . .
H44C H 0.4929 0.6720 0.7908 0.102 Uiso 1 1 calc R . .
C45 C 0.5153(5) 0.60284(19) 0.6027(4) 0.0330(12) Uani 1 1 d . . .
H45A H 0.5106 0.6158 0.5410 0.049 Uiso 1 1 calc R A .
H45B H 0.4605 0.5816 0.6181 0.049 Uiso 1 1 calc R . .
H45C H 0.5690 0.5788 0.6091 0.049 Uiso 1 1 calc R . .
O51 O 0.7082(2) 0.82094(15) 0.5611(2) 0.0234(7) Uani 1 1 d D A 1
C52A C 0.7407(4) 0.8093(3) 0.4872(4) 0.0225(15) Uani 0.749(11) 1 d PD A 1
H52 H 0.7477 0.8389 0.4456 0.027 Uiso 0.749(11) 1 calc PR A 1
N53A N 0.7668(4) 0.7572(2) 0.4617(3) 0.0195(13) Uani 0.749(11) 1 d PD A 1
C54A C 0.7569(6) 0.7100(3) 0.5236(5) 0.0337(18) Uani 0.749(11) 1 d PD A 1
H54A H 0.8172 0.6980 0.5443 0.050 Uiso 0.749(11) 1 calc PR A 1
H54B H 0.7266 0.6789 0.4931 0.050 Uiso 0.749(11) 1 calc PR A 1
H54C H 0.7203 0.7217 0.5746 0.050 Uiso 0.749(11) 1 calc PR A 1
C55 C 0.8010(8) 0.7470(5) 0.3691(6) 0.035(3) Uani 0.749(11) 1 d P A 1
H55A H 0.7873 0.7795 0.3317 0.052 Uiso 0.749(11) 1 calc PR A 1
H55B H 0.7711 0.7139 0.3442 0.052 Uiso 0.749(11) 1 calc PR A 1
H55C H 0.8670 0.7410 0.3708 0.052 Uiso 0.749(11) 1 calc PR A 1
C52B C 0.7276(16) 0.7755(11) 0.5037(15) 0.043(6) Uiso 0.251(11) 1 d PD . 2
N53B N 0.7912(15) 0.7828(8) 0.4410(14) 0.046(6) Uiso 0.251(11) 1 d PD . 2
C54B C 0.844(2) 0.8357(11) 0.435(2) 0.061(9) Uiso 0.251(11) 1 d PD . 2
C55B C 0.812(3) 0.7356(15) 0.380(2) 0.044(12) Uiso 0.251(11) 1 d PD . 2
O61 O 0.7256(2) 0.90690(14) 0.7148(2) 0.0255(7) Uani 1 1 d . A .
C62 C 0.8101(4) 0.9051(2) 0.7277(5) 0.0449(17) Uani 1 1 d . . .
H62 H 0.8331 0.8722 0.7553 0.054 Uiso 1 1 calc R A .
N63 N 0.8708(4) 0.9441(2) 0.7069(3) 0.0412(12) Uani 1 1 d . A .
C64 C 0.8428(8) 0.9924(5) 0.6567(9) 0.132(6) Uani 1 1 d . . .
H64A H 0.7900 0.9827 0.6196 0.197 Uiso 1 1 calc R A .
H64B H 0.8929 1.0047 0.6187 0.197 Uiso 1 1 calc R . .
H64C H 0.8263 1.0226 0.6976 0.197 Uiso 1 1 calc R . .
C65 C 0.9706(5) 0.9389(4) 0.7273(7) 0.069(2) Uani 1 1 d . . .
H65A H 0.9801 0.9091 0.7711 0.103 Uiso 1 1 calc R A .
H65B H 0.9933 0.9743 0.7515 0.103 Uiso 1 1 calc R . .
H65C H 1.0036 0.9298 0.6727 0.103 Uiso 1 1 calc R . .
O71 O 0.7214(3) 1.04867(15) 0.9436(3) 0.0401(11) Uani 1 1 d . . .
H71 H 0.7272 1.0744 0.9064 0.060 Uiso 1 1 calc R . .
C72 C 0.7225(7) 0.9972(3) 0.8999(5) 0.067(3) Uani 1 1 d . . .
H72A H 0.7668 0.9994 0.8505 0.081 Uiso 1 1 calc R . .
H72B H 0.6616 0.9907 0.8733 0.081 Uiso 1 1 calc R . .
C73 C 0.7461(6) 0.9485(3) 0.9556(5) 0.056(2) Uani 1 1 d . . .
H73A H 0.8104 0.9391 0.9473 0.084 Uiso 1 1 calc R . .
H73B H 0.7082 0.9166 0.9383 0.084 Uiso 1 1 calc R . .
H73C H 0.7353 0.9576 1.0182 0.084 Uiso 1 1 calc R . .
O1 O 0.7786(3) 0.86496(17) 0.1750(3) 0.0402(11) Uani 1 1 d D . .
H1A H 0.734(4) 0.851(3) 0.200(4) 0.060 Uiso 1 1 d D . .
H1B H 0.788(5) 0.846(3) 0.130(3) 0.060 Uiso 1 1 d D . .
O2 O 0.8490(4) 1.05296(17) 0.0908(3) 0.0437(11) Uani 1 1 d D . .
H2A H 0.863(6) 1.0860(13) 0.100(5) 0.065 Uiso 1 1 d D . .
H2B H 0.816(5) 1.049(3) 0.047(4) 0.065 Uiso 1 1 d D . .
O3 O 0.8755(7) 0.9677(3) 0.4147(4) 0.096(3) Uani 1 1 d D . .
H3A H 0.930(3) 0.958(6) 0.418(8) 0.144 Uiso 1 1 d D . .
H3B H 0.862(8) 0.967(5) 0.360(3) 0.144 Uiso 1 1 d D . .
O4 O 0.8249(4) 0.97312(17) 0.2345(3) 0.0506(13) Uani 1 1 d D . .
H4A H 0.815(6) 0.9396(13) 0.220(5) 0.076 Uiso 1 1 d D . .
H4B H 0.831(7) 0.991(3) 0.187(3) 0.076 Uiso 1 1 d D . .
O5 O 0.1106(4) 0.9226(2) 0.5151(4) 0.0620(15) Uani 1 1 d . . .
O6 O 0.4535(5) 0.6308(2) -0.0248(3) 0.0671(17) Uani 1 1 d . . .

loop_
_atom_site_aniso_label
_atom_site_aniso_U_11
_atom_site_aniso_U_22
_atom_site_aniso_U_33
_atom_site_aniso_U_23
_atom_site_aniso_U_13
_atom_site_aniso_U_12
W 0.01064(9) 0.01202(9) 0.00765(9) 0.00033(5) -0.00168(5) -0.00196(6)
C1 0.019(2) 0.0135(18) 0.0109(19) 0.0017(14) 0.0007(16) -0.0024(15)
N1 0.0179(19) 0.0164(16) 0.0150(18) 0.0008(13) -0.0024(14) -0.0037(14)
C2 0.016(2) 0.0187(19) 0.0115(19) 0.0008(15) 0.0010(16) 0.0000(16)
N2 0.024(2) 0.0236(19) 0.023(2) -0.0020(15) 0.0021(17) 0.0009(16)
C3 0.015(2) 0.0181(19) 0.015(2) 0.0016(15) 0.0017(16) -0.0038(16)
N3 0.022(2) 0.0232(19) 0.025(2) 0.0039(16) 0.0001(17) -0.0027(16)
C4 0.021(2) 0.018(2) 0.013(2) 0.0034(15) -0.0021(17) 0.0000(16)
N4 0.030(2) 0.024(2) 0.021(2) 0.0044(15) -0.0001(17) 0.0040(17)
C5 0.011(2) 0.023(2) 0.0113(19) -0.0038(15) -0.0015(15) -0.0026(16)
N5 0.016(2) 0.032(2) 0.0164(18) -0.0017(15) 0.0001(15) -0.0017(16)
C6 0.014(2) 0.0186(19) 0.0122(19) 0.0008(15) 0.0003(15) -0.0024(15)
N6 0.018(2) 0.027(2) 0.0192(19) -0.0033(15) 0.0014(15) -0.0024(16)
C7 0.018(2) 0.021(2) 0.014(2) 0.0032(15) 0.0017(16) 0.0016(17)
N7 0.028(2) 0.030(2) 0.020(2) 0.0036(16) 0.0004(17) 0.0096(18)
C8 0.016(2) 0.0135(18) 0.016(2) 0.0001(14) -0.0020(16) 0.0001(16)
N8 0.017(2) 0.0211(18) 0.025(2) 0.0000(15) 0.0031(16) -0.0027(15)
Pr 0.01066(11) 0.01230(11) 0.00841(11) -0.00025(7) -0.00221(8) -0.00075(8)
N11 0.0167(19) 0.0209(17) 0.0107(16) 0.0028(13) 0.0007(14) 0.0032(14)
N12 0.0162(19) 0.0153(16) 0.0132(17) -0.0015(13) -0.0027(14) -0.0018(14)
N13 0.023(2) 0.0188(17) 0.0166(18) 0.0027(14) -0.0033(15) -0.0065(15)
C11 0.017(2) 0.024(2) 0.018(2) 0.0059(17) 0.0025(17) 0.0056(17)
C12 0.032(3) 0.034(3) 0.018(2) 0.0112(19) 0.002(2) 0.003(2)
C13 0.038(3) 0.047(3) 0.016(2) 0.009(2) 0.011(2) 0.004(2)
C14 0.034(3) 0.035(3) 0.017(2) -0.0018(19) 0.007(2) 0.005(2)
C15 0.015(2) 0.023(2) 0.013(2) -0.0005(16) -0.0007(16) 0.0008(17)
C16 0.019(2) 0.017(2) 0.017(2) -0.0027(16) -0.0014(17) -0.0019(17)
C17 0.035(3) 0.025(2) 0.019(2) -0.0070(18) 0.002(2) 0.008(2)
C18 0.046(4) 0.023(2) 0.036(3) -0.012(2) -0.010(3) 0.013(2)
C19 0.039(3) 0.015(2) 0.031(3) -0.0033(18) -0.011(2) 0.003(2)
C20 0.025(2) 0.0140(19) 0.019(2) -0.0024(15) -0.0090(18) -0.0030(17)
C21 0.024(2) 0.016(2) 0.020(2) 0.0032(16) -0.0067(18) -0.0041(17)
C22 0.046(3) 0.014(2) 0.028(3) 0.0052(18) -0.011(2) -0.008(2)
C23 0.050(4) 0.027(2) 0.027(3) 0.012(2) -0.013(2) -0.022(2)
C24 0.038(3) 0.035(3) 0.020(2) 0.011(2) -0.006(2) -0.017(2)
C25 0.029(3) 0.026(2) 0.017(2) 0.0021(17) -0.0005(19) -0.0095(19)
O31 0.0114(15) 0.0215(15) 0.0190(15) -0.0022(12) -0.0004(12) -0.0017(12)
C32 0.017(2) 0.0160(19) 0.015(2) 0.0009(15) -0.0007(16) 0.0000(16)
N33 0.0147(19) 0.0201(17) 0.0144(17) 0.0029(13) 0.0007(14) -0.0018(14)
C34 0.019(2) 0.033(3) 0.042(3) -0.012(2) 0.008(2) 0.001(2)
C35 0.016(2) 0.024(2) 0.030(3) 0.0038(18) 0.0017(19) -0.0073(18)
O41 0.030(2) 0.0156(14) 0.0203(16) 0.0014(12) -0.0074(14) -0.0018(13)
C42 0.012(2) 0.019(2) 0.021(2) 0.0048(16) -0.0017(16) 0.0005(16)
N43 0.043(3) 0.0150(18) 0.023(2) 0.0022(15) -0.0015(19) -0.0008(17)
C44 0.149(9) 0.027(3) 0.029(3) 0.008(2) -0.012(4) -0.016(4)
C45 0.052(4) 0.016(2) 0.031(3) -0.0027(18) 0.007(2) 0.000(2)
O51 0.0179(17) 0.0379(18) 0.0143(15) -0.0028(13) -0.0007(13) 0.0004(14)
C52A 0.010(3) 0.036(4) 0.022(3) -0.001(3) 0.001(2) 0.007(2)
N53A 0.017(3) 0.034(3) 0.007(2) -0.005(2) 0.0004(19) 0.008(2)
C54A 0.035(4) 0.034(4) 0.033(4) 0.000(3) 0.000(3) 0.007(3)
C55 0.033(5) 0.060(6) 0.011(3) -0.007(4) 0.003(3) 0.031(5)
O61 0.0184(18) 0.0314(17) 0.0266(18) -0.0075(14) -0.0042(14) -0.0075(14)
C62 0.016(3) 0.027(3) 0.091(5) -0.032(3) 0.005(3) -0.004(2)
N63 0.027(3) 0.061(3) 0.035(3) -0.010(2) 0.000(2) -0.021(2)
C64 0.071(7) 0.158(10) 0.166(12) 0.128(10) -0.072(8) -0.067(7)
C65 0.027(4) 0.065(5) 0.114(7) -0.021(5) 0.005(4) -0.012(3)
O71 0.066(3) 0.0242(18) 0.030(2) 0.0005(15) -0.015(2) 0.0100(18)
C72 0.123(8) 0.036(3) 0.042(4) -0.011(3) -0.042(5) 0.010(4)
C73 0.089(6) 0.028(3) 0.051(4) -0.001(3) -0.012(4) 0.008(3)
O1 0.041(3) 0.040(2) 0.040(2) -0.0218(17) 0.0273(19) -0.0239(18)
O2 0.064(3) 0.036(2) 0.031(2) -0.0028(17) -0.006(2) -0.018(2)
O3 0.184(9) 0.066(4) 0.038(3) -0.007(3) -0.017(4) 0.034(5)
O4 0.089(4) 0.028(2) 0.035(2) -0.0020(17) -0.010(2) -0.013(2)
O5 0.074(4) 0.050(3) 0.062(3) -0.011(2) 0.027(3) 0.014(3)
O6 0.104(5) 0.059(3) 0.038(3) -0.013(2) 0.005(3) 0.000(3)

loop_
_atom_type_symbol
_atom_type_description
_atom_type_scat_dispersion_real
_atom_type_scat_dispersion_imag
_atom_type_scat_source
C C 0.0033 0.0016 'International Tables Vol C Tables 4.2.6.8 and 6.1.1.4'
H H 0.0000 0.0000 'International Tables Vol C Tables 4.2.6.8 and 6.1.1.4'
N N 0.0061 0.0033 'International Tables Vol C Tables 4.2.6.8 and 6.1.1.4'
O O 0.0106 0.0060 'International Tables Vol C Tables 4.2.6.8 and 6.1.1.4'
Pr Pr -0.2180 2.8214 'International Tables Vol C Tables 4.2.6.8 and 6.1.1.4'
W W -0.8490 6.8722 'International Tables Vol C Tables 4.2.6.8 and 6.1.1.4'

loop_
_geom_angle_atom_site_label_1
_geom_angle_atom_site_label_2
_geom_angle_atom_site_label_3
_geom_angle
_geom_angle_site_symmetry_1
_geom_angle_site_symmetry_3
C5 W C1 144.41(16) . .
C5 W C6 70.65(16) . .
C1 W C6 143.73(17) . .
C5 W C7 112.47(16) . .
C1 W C7 79.76(16) . .
C6 W C7 74.80(16) . .
C5 W C4 80.34(16) . .
C1 W C4 109.28(15) . .
C6 W C4 79.75(16) . .
C7 W C4 144.98(17) . .
C5 W C3 75.19(16) . .
C1 W C3 77.51(15) . .
C6 W C3 117.46(15) . .
C7 W C3 72.27(17) . .
C4 W C3 142.10(17) . .
C5 W C2 75.48(16) . .
C1 W C2 75.30(16) . .
C6 W C2 138.97(16) . .
C7 W C2 141.37(16) . .
C4 W C2 72.26(16) . .
C3 W C2 73.85(16) . .
C5 W C8 141.21(16) . .
C1 W C8 73.04(16) . .
C6 W C8 76.07(16) . .
C7 W C8 76.23(16) . .
C4 W C8 74.57(17) . .
C3 W C8 139.94(16) . .
C2 W C8 122.33(15) . .
N1 C1 W 177.5(4) . .
C1 N1 Pr 169.8(3) . .
N2 C2 W 179.1(4) . .
N3 C3 W 177.5(4) . .
N4 C4 W 178.8(4) . .
N5 C5 W 177.1(4) . .
C5 N5 Pr 168.5(4) . 4_575
N6 C6 W 177.2(4) . .
N7 C7 W 179.2(4) . .
N8 C8 W 179.7(4) . .
O51 Pr O41 90.38(12) . .
O51 Pr O61 76.83(12) . .
O41 Pr O61 141.06(11) . .
O51 Pr O31 138.85(10) . .
O41 Pr O31 75.00(11) . .
O61 Pr O31 136.50(11) . .
O51 Pr N5 71.53(12) . 4_676
O41 Pr N5 70.95(12) . 4_676
O61 Pr N5 70.12(12) . 4_676
O31 Pr N5 134.05(11) . 4_676
O51 Pr N13 81.46(12) . .
O41 Pr N13 145.38(11) . .
O61 Pr N13 69.59(12) . .
O31 Pr N13 89.23(12) . .
N5 Pr N13 135.42(13) 4_676 .
O51 Pr N1 69.25(11) . .
O41 Pr N1 73.25(10) . .
O61 Pr N1 131.85(12) . .
O31 Pr N1 69.72(11) . .
N5 Pr N1 125.68(12) 4_676 .
N13 Pr N1 72.39(11) . .
O51 Pr N11 143.49(11) . .
O41 Pr N11 79.75(11) . .
O61 Pr N11 89.00(12) . .
O31 Pr N11 72.34(11) . .
N5 Pr N11 72.02(12) 4_676 .
N13 Pr N11 125.05(12) . .
N1 Pr N11 137.79(12) . .
O51 Pr N12 137.88(12) . .
O41 Pr N12 131.71(12) . .
O61 Pr N12 70.22(12) . .
O31 Pr N12 66.31(11) . .
N5 Pr N12 118.33(11) 4_676 .
N13 Pr N12 63.08(12) . .
N1 Pr N12 115.99(11) . .
N11 Pr N12 62.09(11) . .
C11 N11 C15 118.0(4) . .
C11 N11 Pr 120.2(3) . .
C15 N11 Pr 121.7(3) . .
C16 N12 C20 118.4(4) . .
C16 N12 Pr 119.9(3) . .
C20 N12 Pr 119.6(3) . .
C25 N13 C21 118.6(4) . .
C25 N13 Pr 119.6(3) . .
C21 N13 Pr 119.8(3) . .
N11 C11 C12 123.2(4) . .
N11 C11 H11 118.4 . .
C12 C11 H11 118.4 . .
C13 C12 C11 118.3(4) . .
C13 C12 H12 120.9 . .
C11 C12 H12 120.9 . .
C12 C13 C14 119.2(5) . .
C12 C13 H13 120.4 . .
C14 C13 H13 120.4 . .
C13 C14 C15 119.5(5) . .
C13 C14 H14 120.2 . .
C15 C14 H14 120.2 . .
N11 C15 C14 121.7(4) . .
N11 C15 C16 116.7(4) . .
C14 C15 C16 121.7(4) . .
N12 C16 C17 122.0(4) . .
N12 C16 C15 116.7(4) . .
C17 C16 C15 121.3(4) . .
C18 C17 C16 118.7(5) . .
C18 C17 H17 120.6 . .
C16 C17 H17 120.6 . .
C19 C18 C17 119.6(5) . .
C19 C18 H18 120.2 . .
C17 C18 H18 120.2 . .
C18 C19 C20 119.1(5) . .
C18 C19 H19 120.5 . .
C20 C19 H19 120.5 . .
N12 C20 C19 122.1(5) . .
N12 C20 C21 116.6(4) . .
C19 C20 C21 121.3(4) . .
N13 C21 C22 120.6(5) . .
N13 C21 C20 117.3(4) . .
C22 C21 C20 122.1(4) . .
C23 C22 C21 120.1(5) . .
C23 C22 H22 119.9 . .
C21 C22 H22 119.9 . .
C22 C23 C24 119.4(4) . .
C22 C23 H23 120.3 . .
C24 C23 H23 120.3 . .
C23 C24 C25 117.8(5) . .
C23 C24 H24 121.1 . .
C25 C24 H24 121.1 . .
N13 C25 C24 123.5(5) . .
N13 C25 H25 118.2 . .
C24 C25 H25 118.2 . .
C32 O31 Pr 135.3(3) . .
O31 C32 N33 124.2(4) . .
O31 C32 H32 117.9 . .
N33 C32 H32 117.9 . .
C32 N33 C34 121.3(4) . .
C32 N33 C35 121.8(4) . .
C34 N33 C35 116.9(4) . .
N33 C34 H34A 109.5 . .
N33 C34 H34B 109.5 . .
H34A C34 H34B 109.5 . .
N33 C34 H34C 109.5 . .
H34A C34 H34C 109.5 . .
H34B C34 H34C 109.5 . .
N33 C35 H35A 109.5 . .
N33 C35 H35B 109.5 . .
H35A C35 H35B 109.5 . .
N33 C35 H35C 109.5 . .
H35A C35 H35C 109.5 . .
H35B C35 H35C 109.5 . .
C42 O41 Pr 141.7(3) . .
O41 C42 N43 124.9(4) . .
O41 C42 H42 117.5 . .
N43 C42 H42 117.5 . .
C42 N43 C44 121.1(4) . .
C42 N43 C45 121.5(4) . .
C44 N43 C45 117.4(4) . .
N43 C44 H44A 109.5 . .
N43 C44 H44B 109.5 . .
H44A C44 H44B 109.5 . .
N43 C44 H44C 109.5 . .
H44A C44 H44C 109.5 . .
H44B C44 H44C 109.5 . .
N43 C45 H45A 109.5 . .
N43 C45 H45B 109.5 . .
H45A C45 H45B 109.5 . .
N43 C45 H45C 109.5 . .
H45A C45 H45C 109.5 . .
H45B C45 H45C 109.5 . .
C52A O51 Pr 158.5(4) . .
O51 C52A N53A 124.5(6) . .
O51 C52A H52 117.7 . .
N53A C52A H52 117.7 . .
C52A N53A C54A 119.8(6) . .
C52A N53A C55 120.4(7) . .
C54A N53A C55 119.7(7) . .
N53A C54A H54A 109.5 . .
N53A C54A H54B 109.5 . .
H54A C54A H54B 109.5 . .
N53A C54A H54C 109.5 . .
H54A C54A H54C 109.5 . .
H54B C54A H54C 109.5 . .
N53A C55 H55A 109.5 . .
N53A C55 H55B 109.5 . .
H55A C55 H55B 109.5 . .
N53A C55 H55C 109.5 . .
H55A C55 H55C 109.5 . .
H55B C55 H55C 109.5 . .
C52B N53B C54B 121.3(19) . .
C52B N53B C55B 119(2) . .
C54B N53B C55B 120(3) . .
N53B C54B O6 142(2) . 4_676
C62 O61 Pr 142.3(3) . .
O61 C62 N63 127.0(7) . .
O61 C62 H62 116.5 . .
N63 C62 H62 116.5 . .
C62 N63 C64 119.8(6) . .
C62 N63 C65 123.2(6) . .
C64 N63 C65 116.8(6) . .
N63 C64 H64A 109.5 . .
N63 C64 H64B 109.5 . .
H64A C64 H64B 109.5 . .
N63 C64 H64C 109.5 . .
H64A C64 H64C 109.5 . .
H64B C64 H64C 109.5 . .
N63 C65 H65A 109.5 . .
N63 C65 H65B 109.5 . .
H65A C65 H65B 109.5 . .
N63 C65 H65C 109.5 . .
H65A C65 H65C 109.5 . .
H65B C65 H65C 109.5 . .
C72 O71 H71 109.5 . .
O71 C72 C73 115.6(5) . .
O71 C72 H72A 108.4 . .
C73 C72 H72A 108.4 . .
O71 C72 H72B 108.4 . .
C73 C72 H72B 108.4 . .
H72A C72 H72B 107.4 . .
C72 C73 H73A 109.5 . .
C72 C73 H73B 109.5 . .
H73A C73 H73B 109.5 . .
C72 C73 H73C 109.5 . .
H73A C73 H73C 109.5 . .
H73B C73 H73C 109.5 . .
H1A O1 H1B 107(4) . .
H2A O2 H2B 112(5) . .
H3A O3 H3B 106(5) . .
H4A O4 H4B 107(5) . .

loop_
_geom_bond_atom_site_label_1
_geom_bond_atom_site_label_2
_geom_bond_distance
_geom_bond_site_symmetry_2
W C5 2.148(4) .
W C1 2.163(4) .
W C6 2.163(4) .
W C7 2.171(4) .
W C4 2.171(4) .
W C3 2.174(4) .
W C2 2.174(4) .
W C8 2.175(4) .
C1 N1 1.149(5) .
N1 Pr 2.621(3) .
C2 N2 1.142(6) .
C3 N3 1.145(6) .
C4 N4 1.148(6) .
C5 N5 1.143(6) .
N5 Pr 2.590(4) 4_575
C6 N6 1.148(6) .
C7 N7 1.151(6) .
C8 N8 1.147(6) .
Pr O51 2.437(3) .
Pr O41 2.452(3) .
Pr O61 2.457(3) .
Pr O31 2.471(3) .
Pr N5 2.590(4) 4_676
Pr N13 2.617(4) .
Pr N11 2.626(4) .
Pr N12 2.642(3) .
N11 C11 1.342(5) .
N11 C15 1.350(6) .
N12 C16 1.350(6) .
N12 C20 1.351(5) .
N13 C25 1.331(6) .
N13 C21 1.358(6) .
C11 C12 1.387(6) .
C11 H11 0.9300 .
C12 C13 1.378(8) .
C12 H12 0.9300 .
C13 C14 1.381(7) .
C13 H13 0.9300 .
C14 C15 1.387(6) .
C14 H14 0.9300 .
C15 C16 1.490(6) .
C16 C17 1.398(6) .
C17 C18 1.384(7) .
C17 H17 0.9300 .
C18 C19 1.374(8) .
C18 H18 0.9300 .
C19 C20 1.394(7) .
C19 H19 0.9300 .
C20 C21 1.482(7) .
C21 C22 1.394(6) .
C22 C23 1.372(8) .
C22 H22 0.9300 .
C23 C24 1.382(8) .
C23 H23 0.9300 .
C24 C25 1.392(6) .
C24 H24 0.9300 .
C25 H25 0.9300 .
O31 C32 1.241(5) .
C32 N33 1.313(6) .
C32 H32 0.9300 .
N33 C34 1.458(6) .
N33 C35 1.460(6) .
C34 H34A 0.9600 .
C34 H34B 0.9600 .
C34 H34C 0.9600 .
C35 H35A 0.9600 .
C35 H35B 0.9600 .
C35 H35C 0.9600 .
O41 C42 1.257(5) .
C42 N43 1.300(6) .
C42 H42 0.9300 .
N43 C44 1.450(7) .
N43 C45 1.466(6) .
C44 H44A 0.9600 .
C44 H44B 0.9600 .
C44 H44C 0.9600 .
C45 H45A 0.9600 .
C45 H45B 0.9600 .
C45 H45C 0.9600 .
O51 C52A 1.219(7) .
C52A N53A 1.332(8) .
C52A H52 0.9300 .
N53A C54A 1.442(9) .
N53A C55 1.473(9) .
C54A H54A 0.9600 .
C54A H54B 0.9600 .
C54A H54C 0.9600 .
C55 H55A 0.9600 .
C55 H55B 0.9600 .
C55 H55C 0.9600 .
C52B N53B 1.314(18) .
N53B C54B 1.457(18) .
N53B C55B 1.462(19) .
C54B O6 1.85(3) 4_676
O61 C62 1.230(7) .
C62 N63 1.302(8) .
C62 H62 0.9300 .
N63 C64 1.410(10) .
N63 C65 1.470(9) .
C64 H64A 0.9600 .
C64 H64B 0.9600 .
C64 H64C 0.9600 .
C65 H65A 0.9600 .
C65 H65B 0.9600 .
C65 H65C 0.9600 .
O71 C72 1.369(7) .
O71 H71 0.8200 .
C72 C73 1.444(9) .
C72 H72A 0.9700 .
C72 H72B 0.9700 .
C73 H73A 0.9600 .
C73 H73B 0.9600 .
C73 H73C 0.9600 .
O1 H1A 0.81(2) .
O1 H1B 0.81(2) .
O2 H2A 0.81(2) .
O2 H2B 0.81(2) .
O3 H3A 0.82(2) .
O3 H3B 0.82(2) .
O4 H4A 0.83(2) .
O4 H4B 0.82(2) .
O6 C54B 1.85(3) 4_575
